data_1541997
loop_
_publ_author_name
'Kobayashi, Hayao'

_publ_section_title
;
 Electrical Properties of a One-dimensional Conductor, Nax~V~2~O~5~
;
_journal_issue 5
_journal_name_full 'Bulletin of the Chemical Society of Japan'
_journal_page_first 1315
_journal_page_last 1320
_journal_paper_doi 10.1246/bcsj.52.1315
_journal_volume 52
_journal_year 1979
_chemical_formula_sum 'Na0.287 O5 V2'
_chemical_name_systematic 'Na.287 V2 O5'
_space_group_IT_number 12
_symmetry_space_group_name_Hall '-C 2y'
_symmetry_space_group_name_H-M 'C 1 2/m 1'
_cell_angle_alpha 90
_cell_angle_beta 109.61
_cell_angle_gamma 90
_cell_formula_units_Z 6
_cell_length_a 16.435
_cell_length_b 3.612
_cell_length_c 10.086
_cell_volume 564.010
_citation_journal_id_ASTM BCSJA8
_cod_data_source_file Kobayashi_BCSJA8_1979_1238.cif
_cod_data_source_block Na0.287O5V2
_cod_original_cell_volume 564.01
_cod_database_code 1541997

loop_
_symmetry_equiv_pos_as_xyz
x,y,z
-x,y,-z
-x,-y,-z
x,-y,z
x+1/2,y+1/2,z
-x+1/2,y+1/2,-z
-x+1/2,-y+1/2,-z
x+1/2,-y+1/2,z

loop_
_atom_site_label
_atom_site_type_symbol
_atom_site_fract_x
_atom_site_fract_y
_atom_site_fract_z
_atom_site_occupancy
_atom_site_U_iso_or_equiv
V1 V+4 0.33757 0 0.10079 1 0.0
O3 O-2 0.63373 0 0.07802 1 0.0
O1 O-2 0 0 0 1 0.0
O6 O-2 0.10674 0 0.27294 1 0.0
Na1 Na+1 0.00099 0 0.40367 0.43 0.0
O5 O-2 0.26323 0 0.22229 1 0.0
V3 V+4 0.28791 0 0.40997 1 0.0
O4 O-2 0.43625 0 0.21898 1 0.0
V2 V+4 0.11624 0 0.11885 1 0.0
O8 O-2 0.39762 0 0.47111 1 0.0
O7 O-2 0.75701 0 0.4252 1 0.0
O2 O-2 0.81425 0 0.05535 1 0.0
